data_4348618
loop_
_publ_author_name
'Brugos, Javier'
'Cabeza, Javier A.'
'Garc\'ia-\'Alvarez, Pablo'
'Kennedy, Alan R.'
'P\'erez-Carre\~no, Enrique'
'Van der Maelen, Juan F.'

_publ_section_title
;
 2-(Methylamido)pyridine-Borane: A Tripod \k(3)-N,H,H Ligand in Trigonal
 Bipyramidal Rhodium(I) and Iridium(I) Complexes with an Asymmetric
 Coordination of Its BH3 Group.
;
_journal_issue 17
_journal_name_full 'Inorganic chemistry'
_journal_page_first 8905
_journal_page_last 8912
_journal_paper_doi 10.1021/acs.inorgchem.6b01427
_journal_volume 55
_journal_year 2016
_chemical_formula_moiety 'C14 H22 B N2 Rh'
_chemical_formula_sum 'C14 H22 B N2 Rh'
_chemical_formula_weight 332.05
_space_group_crystal_system monoclinic
_space_group_IT_number 14
_space_group_name_Hall '-P 2ybc'
_space_group_name_H-M_alt 'P 1 21/c 1'
_atom_sites_solution_hydrogens difmap
_audit_creation_method SHELXL-2014
_cell_angle_alpha 90
_cell_angle_beta 135.213(15)
_cell_angle_gamma 90
_cell_formula_units_Z 4
_cell_length_a 12.0519(10)
_cell_length_b 7.3434(2)
_cell_length_c 21.4669(17)
_cell_measurement_reflns_used 5039
_cell_measurement_temperature 156(2)
_cell_measurement_theta_max 69.5330
_cell_measurement_theta_min 4.2580
_cell_volume 1338.4(4)
_computing_cell_refinement
;
CrysAlisPro, Agilent Technologies,
Version 1.171.37.35 (release 13-08-2014 CrysAlis171 .NET)
(compiled Aug 13 2014,18:06:01)
;
_computing_data_collection
;
CrysAlisPro, Agilent Technologies,
Version 1.171.37.35 (release 13-08-2014 CrysAlis171 .NET)
(compiled Aug 13 2014,18:06:01)
;
_computing_data_reduction
;
CrysAlisPro, Agilent Technologies,
Version 1.171.37.35 (release 13-08-2014 CrysAlis171 .NET)
(compiled Aug 13 2014,18:06:01)
;
_computing_molecular_graphics 'X-SEED (Barbour, 1999)'
_computing_publication_material 'SHELXL-2014 (Sheldrick, 2014)'
_computing_structure_refinement 'SHELXL-2014 (Sheldrick, 2014)'
_computing_structure_solution 'SIR-97 (Giacovazzo, 1999)'
_diffrn_ambient_temperature 156(2)
_diffrn_measured_fraction_theta_full 0.980
_diffrn_measured_fraction_theta_max 0.980
_diffrn_measurement_device_type 'Xcalibur, Onyx, Nova'
_diffrn_radiation_type CuK\a
_diffrn_radiation_wavelength 1.5418
_diffrn_reflns_av_R_equivalents 0.0224
_diffrn_reflns_av_unetI/netI 0.0217
_diffrn_reflns_Laue_measured_fraction_full 0.803
_diffrn_reflns_Laue_measured_fraction_max 0.980
_diffrn_reflns_limit_h_max 14
_diffrn_reflns_limit_h_min -14
_diffrn_reflns_limit_k_max 8
_diffrn_reflns_limit_k_min -8
_diffrn_reflns_limit_l_max 25
_diffrn_reflns_limit_l_min -20
_diffrn_reflns_number 6290
_diffrn_reflns_point_group_measured_fraction_full 0.803
_diffrn_reflns_point_group_measured_fraction_max 0.980
_diffrn_reflns_theta_full 69.620
_diffrn_reflns_theta_max 69.620
_diffrn_reflns_theta_min 4.252
_diffrn_source 'sealed X-ray tube'
_exptl_absorpt_coefficient_mu 10.150
_exptl_absorpt_correction_T_max 1.00000
_exptl_absorpt_correction_T_min 0.36604
_exptl_absorpt_correction_type multi-scan
_exptl_absorpt_process_details
;
CrysAlisPro, Agilent Technologies,
Version 1.171.37.35 (release 13-08-2014 CrysAlis171 .NET)
(compiled Aug 13 2014,18:06:01)
Empirical absorption correction using spherical harmonics,
 implemented in SCALE3 ABSPACK scaling algorithm.
;
_exptl_crystal_colour yellow
_exptl_crystal_density_diffrn 1.648
_exptl_crystal_description fragment
_exptl_crystal_F_000 680
_exptl_crystal_size_max 0.1751
_exptl_crystal_size_mid 0.1240
_exptl_crystal_size_min 0.0912
_refine_diff_density_max 0.717
_refine_diff_density_min -1.317
_refine_diff_density_rms 0.160
_refine_ls_extinction_method none
_refine_ls_goodness_of_fit_ref 1.132
_refine_ls_hydrogen_treatment refall
_refine_ls_matrix_type full
_refine_ls_number_parameters 251
_refine_ls_number_reflns 2464
_refine_ls_number_restraints 0
_refine_ls_restrained_S_all 1.132
_refine_ls_R_factor_all 0.0316
_refine_ls_R_factor_gt 0.0303
_refine_ls_shift/su_max 0.001
_refine_ls_shift/su_mean 0.000
_refine_ls_structure_factor_coef Fsqd
_refine_ls_weighting_details 'w=1/[\s^2^(Fo^2^)+(0.0673P)^2^] where P=(Fo^2^+2Fc^2^)/3'
_refine_ls_weighting_scheme calc
_refine_ls_wR_factor_gt 0.0815
_refine_ls_wR_factor_ref 0.0901
_reflns_Friedel_coverage 0.000
_reflns_number_gt 2374
_reflns_number_total 2464
_reflns_threshold_expression 'I > 2\s(I)'
_cod_data_source_file ic6b01427_si_003.cif
_cod_data_source_block 2
_cod_original_cell_volume 1338.4(3)
_cod_original_sg_symbol_H-M 'P 21/c'
_cod_database_code 4348618
_shelx_space_group_comment
;
The symmetry employed for this shelxl refinement is uniquely defined
by the following loop, which should always be used as a source of
symmetry information in preference to the above space-group names.
They are only intended as comments.
;
_shelxl_version_number 2014-3

loop_
_space_group_symop_operation_xyz
'x, y, z'
'-x, y+1/2, -z+1/2'
'-x, -y, -z'
'x, -y-1/2, z-1/2'

loop_
_atom_site_label
_atom_site_type_symbol
_atom_site_fract_x
_atom_site_fract_y
_atom_site_fract_z
_atom_site_U_iso_or_equiv
_atom_site_adp_type
_atom_site_occupancy
_atom_site_site_symmetry_order
_atom_site_calc_flag
C1 C 0.9600(3) 0.6247(4) 0.84109(17) 0.0200(6) Uani 1 1 d
C2 C 0.9638(3) 0.8135(5) 0.84819(18) 0.0201(6) Uani 1 1 d
C3 C 0.9416(3) 0.9102(5) 0.90134(18) 0.0291(7) Uani 1 1 d
C4 C 0.7706(3) 0.9626(5) 0.8457(2) 0.0263(7) Uani 1 1 d
C5 C 0.6552(3) 0.8394(5) 0.76657(19) 0.0183(6) Uani 1 1 d
C6 C 0.6579(3) 0.6452(5) 0.77096(18) 0.0177(6) Uani 1 1 d
C7 C 0.7783(3) 0.5432(5) 0.8582(2) 0.0266(7) Uani 1 1 d
C8 C 0.9251(3) 0.4926(5) 0.87929(17) 0.0263(6) Uani 1 1 d
C9 C 0.5206(4) 0.7493(3) 0.5228(2) 0.0157(6) Uani 1 1 d
C10 C 0.3797(4) 0.7651(4) 0.4305(2) 0.0216(7) Uani 1 1 d
C11 C 0.3844(4) 0.7708(4) 0.3692(2) 0.0257(7) Uani 1 1 d
C12 C 0.5298(5) 0.7613(4) 0.3954(3) 0.0255(8) Uani 1 1 d
C13 C 0.6630(4) 0.7481(3) 0.4835(2) 0.0219(7) Uani 1 1 d
C14 C 0.3753(4) 0.7416(4) 0.5580(2) 0.0192(7) Uani 1 1 d
B1 B 0.8148(5) 0.7289(4) 0.6448(3) 0.0186(7) Uani 1 1 d
N1 N 0.6625(4) 0.7420(3) 0.54669(19) 0.0180(6) Uani 1 1 d
N2 N 0.5279(3) 0.7412(3) 0.58734(19) 0.0157(6) Uani 1 1 d
Rh1 Rh 0.74400(2) 0.73324(3) 0.71797(2) 0.01223(13) Uani 1 1 d
H1 H 1.015(4) 0.573(5) 0.831(2) 0.027(9) Uiso 1 1 d
H2 H 1.017(4) 0.878(5) 0.842(2) 0.024(9) Uiso 1 1 d
H3A H 1.001(5) 1.008(7) 0.923(3) 0.041(11) Uiso 1 1 d
H3B H 0.988(4) 0.819(6) 0.954(2) 0.030(9) Uiso 1 1 d
H4A H 0.756(4) 1.091(6) 0.823(2) 0.032(8) Uiso 1 1 d
H4B H 0.752(4) 0.955(6) 0.881(2) 0.036(9) Uiso 1 1 d
H5 H 0.562(5) 0.901(6) 0.721(2) 0.029(10) Uiso 1 1 d
H6 H 0.568(5) 0.575(6) 0.729(3) 0.032(10) Uiso 1 1 d
H7A H 0.732(4) 0.432(6) 0.852(2) 0.043(10) Uiso 1 1 d
H7B H 0.802(4) 0.630(5) 0.902(2) 0.029(8) Uiso 1 1 d
H8A H 0.905(4) 0.370(6) 0.852(2) 0.029(8) Uiso 1 1 d
H8B H 1.021(4) 0.483(6) 0.945(2) 0.031(9) Uiso 1 1 d
H10 H 0.278(5) 0.775(4) 0.413(3) 0.026(10) Uiso 1 1 d
H11 H 0.287(5) 0.785(5) 0.308(3) 0.028(10) Uiso 1 1 d
H12 H 0.529(5) 0.765(4) 0.350(3) 0.026(11) Uiso 1 1 d
H13 H 0.777(5) 0.745(3) 0.508(3) 0.008(9) Uiso 1 1 d
H14A H 0.387(4) 0.724(4) 0.604(3) 0.017(9) Uiso 1 1 d
H14B H 0.319(4) 0.856(5) 0.530(2) 0.023(8) Uiso 1 1 d
H14C H 0.307(4) 0.642(5) 0.519(2) 0.024(8) Uiso 1 1 d
H100 H 0.918(5) 0.724(4) 0.655(3) 0.016(9) Uiso 1 1 d
H200 H 0.822(4) 0.866(6) 0.677(2) 0.030(10) Uiso 1 1 d
H300 H 0.807(4) 0.594(5) 0.671(2) 0.023(9) Uiso 1 1 d

loop_
_atom_site_aniso_label
_atom_site_aniso_U_11
_atom_site_aniso_U_22
_atom_site_aniso_U_33
_atom_site_aniso_U_23
_atom_site_aniso_U_13
_atom_site_aniso_U_12
C1 0.0100(11) 0.0291(17) 0.0176(11) 0.0039(11) 0.0086(10) 0.0052(11)
C2 0.0080(12) 0.0289(17) 0.0167(13) -0.0008(13) 0.0064(11) -0.0014(13)
C3 0.0180(13) 0.0365(19) 0.0225(13) -0.0128(13) 0.0108(11) -0.0072(13)
C4 0.0216(14) 0.0318(18) 0.0282(14) -0.0088(13) 0.0186(13) -0.0009(12)
C5 0.0124(13) 0.0274(17) 0.0211(13) -0.0007(13) 0.0140(12) 0.0014(12)
C6 0.0119(13) 0.0271(17) 0.0198(13) 0.0031(12) 0.0132(11) 0.0004(12)
C7 0.0202(14) 0.0360(19) 0.0279(14) 0.0108(13) 0.0186(13) 0.0053(13)
C8 0.0199(13) 0.0318(18) 0.0242(13) 0.0105(13) 0.0146(12) 0.0072(12)
C9 0.0137(16) 0.0131(13) 0.0185(16) -0.0018(8) 0.0108(14) -0.0017(8)
C10 0.0170(16) 0.0213(16) 0.0200(16) -0.0003(9) 0.0109(14) -0.0009(9)
C11 0.0250(18) 0.0269(17) 0.0177(16) 0.0001(10) 0.0125(15) -0.0003(11)
C12 0.036(2) 0.0231(17) 0.0208(17) -0.0001(10) 0.0212(17) -0.0004(11)
C13 0.0236(17) 0.0196(15) 0.0261(17) -0.0012(9) 0.0190(15) -0.0010(9)
C14 0.0079(15) 0.0266(18) 0.0148(16) 0.0005(9) 0.0052(14) 0.0004(9)
B1 0.0157(17) 0.0225(18) 0.0219(18) 0.0015(11) 0.0148(16) 0.0010(11)
N1 0.0182(14) 0.0186(13) 0.0215(14) 0.0002(7) 0.0156(13) -0.0002(7)
N2 0.0104(13) 0.0179(14) 0.0164(13) -0.0010(7) 0.0086(12) -0.0009(7)
Rh1 0.00744(18) 0.01568(18) 0.01293(18) -0.00005(5) 0.00701(15) -0.00005(5)

loop_
_atom_type_symbol
_atom_type_description
_atom_type_scat_dispersion_real
_atom_type_scat_dispersion_imag
_atom_type_scat_source
C C 0.0181 0.0091 'International Tables Vol C Tables 4.2.6.8 and 6.1.1.4'
H H 0.0000 0.0000 'International Tables Vol C Tables 4.2.6.8 and 6.1.1.4'
B B 0.0090 0.0039 'International Tables Vol C Tables 4.2.6.8 and 6.1.1.4'
N N 0.0311 0.0180 'International Tables Vol C Tables 4.2.6.8 and 6.1.1.4'
Rh Rh 0.0927 3.6045 'International Tables Vol C Tables 4.2.6.8 and 6.1.1.4'

loop_
_geom_angle_atom_site_label_1
_geom_angle_atom_site_label_2
_geom_angle_atom_site_label_3
_geom_angle
C2 C1 C8 125.5(2)
C2 C1 Rh1 71.50(14)
C8 C1 Rh1 110.17(17)
C2 C1 H1 118(2)
C8 C1 H1 113(2)
Rh1 C1 H1 108(2)
C1 C2 C3 122.5(3)
C1 C2 Rh1 70.83(14)
C3 C2 Rh1 113.04(18)
C1 C2 H2 119(2)
C3 C2 H2 114(2)
Rh1 C2 H2 107(2)
C2 C3 C4 112.9(2)
C2 C3 H3A 106(3)
C4 C3 H3A 110(3)
C2 C3 H3B 106(2)
C4 C3 H3B 112.8(18)
H3A C3 H3B 109(3)
C5 C4 C3 112.5(3)
C5 C4 H4A 108.1(18)
C3 C4 H4A 106.5(18)
C5 C4 H4B 108(2)
C3 C4 H4B 109(2)
H4A C4 H4B 113(3)
C6 C5 C4 124.3(2)
C6 C5 Rh1 70.54(13)
C4 C5 Rh1 113.15(18)
C6 C5 H5 121(3)
C4 C5 H5 111(2)
Rh1 C5 H5 108(2)
C5 C6 C7 122.0(2)
C5 C6 Rh1 69.86(12)
C7 C6 Rh1 114.17(18)
C5 C6 H6 122(3)
C7 C6 H6 111(3)
Rh1 C6 H6 109(2)
C6 C7 C8 112.1(2)
C6 C7 H7A 107(2)
C8 C7 H7A 106(2)
C6 C7 H7B 103(2)
C8 C7 H7B 112.4(18)
H7A C7 H7B 115(3)
C1 C8 C7 113.1(2)
C1 C8 H8A 108.2(18)
C7 C8 H8A 106.7(18)
C1 C8 H8B 109(2)
C7 C8 H8B 111.2(19)
H8A C8 H8B 108(3)
N2 C9 N1 117.3(3)
N2 C9 C10 125.7(3)
N1 C9 C10 117.0(3)
C11 C10 C9 121.3(3)
C11 C10 H10 121(2)
C9 C10 H10 117(2)
C10 C11 C12 120.5(3)
C10 C11 H11 118(2)
C12 C11 H11 121(2)
C13 C12 C11 117.5(3)
C13 C12 H12 124(3)
C11 C12 H12 118(3)
N1 C13 C12 123.6(4)
N1 C13 H13 115(2)
C12 C13 H13 121(2)
N2 C14 H14A 111(2)
N2 C14 H14B 113(2)
H14A C14 H14B 107(3)
N2 C14 H14C 114(2)
H14A C14 H14C 103(3)
H14B C14 H14C 109(4)
N1 B1 Rh1 106.4(2)
N1 B1 H100 111(2)
Rh1 B1 H100 142(2)
N1 B1 H200 105.4(18)
Rh1 B1 H200 59.6(18)
H100 B1 H200 108(3)
N1 B1 H300 106.5(17)
Rh1 B1 H300 59.1(17)
H100 B1 H300 109(2)
H200 B1 H300 116(3)
C13 N1 C9 120.2(3)
C13 N1 B1 121.8(3)
C9 N1 B1 118.0(3)
C9 N2 C14 114.9(3)
C9 N2 Rh1 120.2(2)
C14 N2 Rh1 124.9(2)
N2 Rh1 C5 93.88(11)
N2 Rh1 C6 96.41(11)
C5 Rh1 C6 39.59(15)
N2 Rh1 C1 159.50(10)
C5 Rh1 C1 97.22(11)
C6 Rh1 C1 81.58(10)
N2 Rh1 C2 162.48(11)
C5 Rh1 C2 81.09(11)
C6 Rh1 C2 90.36(11)
C1 Rh1 C2 37.67(14)
N2 Rh1 B1 77.95(13)
C5 Rh1 B1 157.89(13)
C6 Rh1 B1 160.51(12)
C1 Rh1 B1 97.14(12)
C2 Rh1 B1 100.51(13)
N2 Rh1 H200 85.3(11)
C5 Rh1 H200 128.3(13)
C6 Rh1 H200 167.8(13)
C1 Rh1 H200 101.0(11)
C2 Rh1 H200 84.8(11)
B1 Rh1 H200 31.6(12)
N2 Rh1 H300 83.6(10)
C5 Rh1 H300 169.4(11)
C6 Rh1 H300 130.3(11)
C1 Rh1 H300 82.4(10)
C2 Rh1 H300 104.3(10)
B1 Rh1 H300 31.2(11)
H200 Rh1 H300 61.9(19)

loop_
_geom_bond_atom_site_label_1
_geom_bond_atom_site_label_2
_geom_bond_distance
C1 C2 1.392(5)
C1 C8 1.509(4)
C1 Rh1 2.152(3)
C1 H1 0.91(3)
C2 C3 1.520(4)
C2 Rh1 2.161(3)
C2 H2 0.89(4)
C3 C4 1.525(4)
C3 H3A 0.88(5)
C3 H3B 1.07(4)
C4 C5 1.511(4)
C4 H4A 1.02(4)
C4 H4B 0.93(3)
C5 C6 1.428(6)
C5 Rh1 2.104(3)
C5 H5 0.93(4)
C6 C7 1.522(4)
C6 Rh1 2.113(3)
C6 H6 0.93(4)
C7 C8 1.529(4)
C7 H7A 0.94(5)
C7 H7B 1.00(4)
C8 H8A 1.00(4)
C8 H8B 1.01(4)
C9 N2 1.327(5)
C9 N1 1.394(4)
C9 C10 1.431(5)
C10 C11 1.356(5)
C10 H10 0.99(5)
C11 C12 1.412(6)
C11 H11 0.96(5)
C12 C13 1.362(6)
C12 H12 0.96(5)
C13 N1 1.360(5)
C13 H13 1.07(4)
C14 N2 1.462(4)
C14 H14A 0.91(4)
C14 H14B 0.97(4)
C14 H14C 0.97(4)
B1 N1 1.525(5)
B1 Rh1 2.257(4)
B1 H100 1.09(4)
B1 H200 1.18(4)
B1 H300 1.17(4)
N2 Rh1 2.069(3)
Rh1 H200 1.95(4)
Rh1 H300 1.94(3)
